data_7064133
loop_
_publ_author_name
'Bazhina, Evgeniya S.'
'Shmelev, Maxim A.'
'Gogoleva, Natalia V.'
'Matiukhina, Anna K.'
'Vasilev, Pavel N.'
'Efimov, Nikolay N.'
'Kiskin, Mikhail A.'
'Eremenko, Igor L.'

_publ_section_title
;
 Novel bimetallic LnIII/VIV (Ln = Gd, Tb, Dy, Er, Yb, Lu) compounds with
 cyclopropane-1,1-dicarboxylate anions and bulky tetrabutylammonium
 cations: synthesis, structure, magnetic properties, and thermal
 decomposition
;
_journal_issue 47
_journal_name_full 'New Journal of Chemistry'
_journal_page_first 20754
_journal_page_last 20767
_journal_paper_doi 10.1039/D5NJ03452C
_journal_volume 49
_journal_year 2025
_chemical_formula_moiety 'H16 O8 Tb, 2(C10 H10 O10 V), C16 H36 N, 0.667(H2 O)'
_chemical_formula_sum 'C36 H73.33 N O28.67 Tb V2'
_chemical_formula_weight 1239.76
_space_group_crystal_system orthorhombic
_space_group_IT_number 52
_space_group_name_Hall '-P 2a 2bc'
_space_group_name_H-M_alt 'P n n a'
_atom_sites_solution_hydrogens mixed
_atom_sites_solution_primary dual
_audit_creation_date 2024-08-28
_audit_creation_method
;
Olex2 1.5
(compiled 2024.02.16 svn.r378c4104 for OlexSys, GUI svn.r6928)
;
_audit_update_record
;
2025-07-14 deposited with the CCDC.	2025-11-06 downloaded from the CCDC.
;
_cell_angle_alpha 90
_cell_angle_beta 90
_cell_angle_gamma 90
_cell_formula_units_Z 4
_cell_length_a 15.7396(9)
_cell_length_b 21.3320(10)
_cell_length_c 15.4082(7)
_cell_measurement_reflns_used 9982
_cell_measurement_temperature 296.15
_cell_measurement_theta_max 30.81
_cell_measurement_theta_min 2.64
_cell_volume 5173.4(4)
_computing_cell_refinement 'SAINT V8.35A (?, 2016)'
_computing_data_reduction 'SAINT V8.35A (?, 2016)'
_computing_molecular_graphics 'Olex2 1.5 (Dolomanov et al., 2009)'
_computing_publication_material 'Olex2 1.5 (Dolomanov et al., 2009)'
_computing_structure_refinement 'XL  (Sheldrick, 2008)'
_computing_structure_solution 'XT  (Sheldrick, 2015)'
_diffrn_ambient_temperature 296.15
_diffrn_measured_fraction_theta_full 1.000
_diffrn_measured_fraction_theta_max 1.000
_diffrn_measurement_device_type 'Bruker APEX-II CCD'
_diffrn_measurement_method '\f and \w scans'
_diffrn_radiation_type MoK\a
_diffrn_radiation_wavelength 0.71073
_diffrn_reflns_av_R_equivalents 0.0564
_diffrn_reflns_av_unetI/netI 0.0292
_diffrn_reflns_Laue_measured_fraction_full 1.000
_diffrn_reflns_Laue_measured_fraction_max 1.000
_diffrn_reflns_limit_h_max 18
_diffrn_reflns_limit_h_min -18
_diffrn_reflns_limit_k_max 25
_diffrn_reflns_limit_k_min -24
_diffrn_reflns_limit_l_max 18
_diffrn_reflns_limit_l_min -18
_diffrn_reflns_number 37267
_diffrn_reflns_point_group_measured_fraction_full 1.000
_diffrn_reflns_point_group_measured_fraction_max 1.000
_diffrn_reflns_theta_full 24.713
_diffrn_reflns_theta_max 24.713
_diffrn_reflns_theta_min 1.630
_diffrn_source_current 30.0
_diffrn_source_power 1.5
_diffrn_source_voltage 50.0
_diffrn_standards_number 0
_exptl_absorpt_coefficient_mu 1.795
_exptl_absorpt_correction_T_max 0.2681
_exptl_absorpt_correction_T_min 0.1915
_exptl_absorpt_correction_type multi-scan
_exptl_absorpt_process_details
;
SADABS-2014/5 (Bruker,2014/5) was used for absorption correction.
wR2(int) was 0.0911 before and 0.0703 after correction.
The Ratio of minimum to maximum transmission is 0.7143.
The \l/2 correction factor is 0.00150.
;
_exptl_crystal_colour blue
_exptl_crystal_colour_primary blue
_exptl_crystal_density_diffrn 1.592
_exptl_crystal_description block
_exptl_crystal_F_000 2547
_exptl_crystal_size_max 0.15
_exptl_crystal_size_mid 0.15
_exptl_crystal_size_min 0.06
_refine_diff_density_max 1.348
_refine_diff_density_min -2.350
_refine_diff_density_rms 0.099
_refine_ls_extinction_method none
_refine_ls_goodness_of_fit_ref 1.192
_refine_ls_hydrogen_treatment constr
_refine_ls_matrix_type full
_refine_ls_number_parameters 388
_refine_ls_number_reflns 4419
_refine_ls_number_restraints 4
_refine_ls_restrained_S_all 1.191
_refine_ls_R_factor_all 0.0573
_refine_ls_R_factor_gt 0.0506
_refine_ls_shift/su_max 0.001
_refine_ls_shift/su_mean 0.000
_refine_ls_structure_factor_coef Fsqd
_refine_ls_weighting_details 'w=1/[\s^2^(Fo^2^)+34.7288P] where P=(Fo^2^+2Fc^2^)/3'
_refine_ls_weighting_scheme calc
_refine_ls_wR_factor_gt 0.0990
_refine_ls_wR_factor_ref 0.1018
_reflns_Friedel_coverage 0.000
_reflns_number_gt 3881
_reflns_number_total 4419
_reflns_threshold_expression 'I > 2\s(I)'
_cod_data_source_file d5nj03452c2.cif
_cod_data_source_block 001
_cod_depositor_comments 'Adding full bibliography for 7064131--7064133.cif.'
_cod_database_code 7064133
_shelx_shelxl_version_number 2014/7
_shelx_space_group_comment
;
The symmetry employed for this shelxl refinement is uniquely defined
by the following loop, which should always be used as a source of
symmetry information in preference to the above space-group names.
They are only intended as comments.
;
_shelx_estimated_absorpt_t_max 0.900
_shelx_estimated_absorpt_t_min 0.775
_olex2_refinement_description
;
1. Fixed Uiso
 At 1.2 times of:
  All C(H,H) groups, All C(H,H,H,H) groups
 At 1.5 times of:
  All C(H,H,H) groups, All O(H,H) groups
2. Restrained distances
 Tb1-H11E \\sim Tb1-H11F
 with sigma of 0.02
 C14B-C13B \\sim C14A-C13A
 with sigma of 0.02
 Tb1-H12E \\sim Tb1-H12F
 with sigma of 0.02
 Tb1-H13E \\sim Tb1-H13F
 with sigma of 0.02
3. Uiso/Uaniso restraints and constraints
Uanis(C13A) = Uanis(C14A)
Uanis(C13B) = Uanis(C14B)
Uanis(C9B) = Uanis(C10B)
Uanis(C10A) = Uanis(C9A)
Uanis(O4A) = Uanis(O4B)
Uanis(C17A) = Uanis(C17B)
Uanis(C17B) = Uanis(C18B)
Uanis(C17A) = Uanis(C18A)
Uanis(O8A) = Uanis(O8B)
Uanis(O4B) = Uanis(O4A)
4. Others
 Sof(C10B)=Sof(H10C)=Sof(H10D)=Sof(C9B)=Sof(H9BA)=Sof(H9BB)=1-FVAR(1)
 Sof(C9A)=Sof(H9AA)=Sof(H9AB)=Sof(C10A)=Sof(H10A)=Sof(H10B)=FVAR(1)
 Sof(H1A)=Sof(H1B)=Sof(O4A)=Sof(V1B)=1-FVAR(2)
 Sof(H2A)=Sof(H2B)=Sof(V1A)=Sof(O4B)=FVAR(2)
 Sof(O8A)=1-FVAR(3)
 Sof(O8B)=FVAR(3)
 Fixed Sof: C11A(0.5) H11A(0.5) H11B(0.5) C17B(0.5) H17A(0.5) H17B(0.5)
 C16B(0.5) H16A(0.5) H16B(0.5) C18B(0.5) H18A(0.5) H18B(0.5) H18C(0.5)
 C14B(0.5) H14A(0.5) H14B(0.5) H14C(0.5) C12B(0.5) H12A(0.5) H12B(0.5)
 C13B(0.5) H13A(0.5) H13B(0.5) O1S(0.333333) H1SA(0.333333) H1SB(0.333333)
 C11B(0.5) H11C(0.5) H11D(0.5) H15A(0.5) H15B(0.5) H15C(0.5) H15D(0.5)
 C16A(0.5) H16C(0.5) H16D(0.5) C12A(0.5) H12C(0.5) H12D(0.5) C17A(0.5)
 H17C(0.5) H17D(0.5) C13A(0.5) H13C(0.5) H13D(0.5) C18A(0.5) H18D(0.5)
 H18E(0.5) H18F(0.5) C14A(0.5) H14D(0.5) H14E(0.5) H14F(0.5)
5.a Riding coordinates:
 O1(H1A,H1B), O2(H2A,H2B), O1S(H1SA,H1SB)
5.b Free rotating group:
 O11(H11E,H11F), O12(H12E,H12F), O13(H13E,H13F)
5.c Rotating group:
 O14(H14G,H14H)
5.d Secondary CH2 refined with riding coordinates:
 C5(H5A,H5B), C4(H4A,H4B), C9A(H9AA,H9AB), C11A(H11A,H11B), C10A(H10A,H10B),
 C17B(H17A,H17B), C16B(H16A,H16B), C12B(H12A,H12B), C13B(H13A,H13B), C10B(H10C,
 H10D), C9B(H9BA,H9BB), C11B(H11C,H11D), C15(H15A,H15B), C15(H15C,H15D),
 C16A(H16C,H16D), C12A(H12C,H12D), C17A(H17C,H17D), C13A(H13C,H13D)
5.e Idealised Me refined as rotating group:
 C18B(H18A,H18B,H18C), C14B(H14A,H14B,H14C), C18A(H18D,H18E,H18F), C14A(H14D,
 H14E,H14F)
;
_olex2_submission_special_instructions 'No special instructions were received'

loop_
_space_group_symop_operation_xyz
'x, y, z'
'-x+1/2, -y, z'
'-x+1/2, y+1/2, -z+1/2'
'x, -y+1/2, -z+1/2'
'-x, -y, -z'
'x-1/2, y, -z'
'x-1/2, -y-1/2, z-1/2'
'-x, y-1/2, z-1/2'

loop_
_atom_site_label
_atom_site_type_symbol
_atom_site_fract_x
_atom_site_fract_y
_atom_site_fract_z
_atom_site_U_iso_or_equiv
_atom_site_adp_type
_atom_site_occupancy
_atom_site_site_symmetry_order
_atom_site_calc_flag
_atom_site_refinement_flags_posn
_atom_site_refinement_flags_adp
_atom_site_refinement_flags_occupancy
_atom_site_disorder_assembly
_atom_site_disorder_group
Tb1 Tb 0.19643(2) 0.7500 0.2500 0.02011(12) Uani 1 2 d DS T P . .
O11 O 0.2501(2) 0.8026(2) 0.3722(2) 0.0309(9) Uani 1 1 d G . . . .
H11E H 0.2204 0.8170 0.4138 0.046 Uiso 1 1 d DG U . . .
H11F H 0.2989 0.7965 0.3942 0.046 Uiso 1 1 d DG U . . .
O3 O 0.4271(3) 0.7935(2) 0.3938(3) 0.0372(11) Uani 1 1 d . . . . .
O5 O 0.5492(3) 0.7933(2) 0.5202(2) 0.0332(10) Uani 1 1 d . . . . .
O12 O 0.1480(2) 0.8157(2) 0.1369(2) 0.0316(10) Uani 1 1 d G . . . .
H12E H 0.0968 0.8208 0.1211 0.047 Uiso 1 1 d DG U . . .
H12F H 0.1773 0.8301 0.0950 0.047 Uiso 1 1 d DG U . . .
O13 O 0.0831(2) 0.8101(2) 0.3053(2) 0.0287(9) Uani 1 1 d G . . . .
H13E H 0.0426 0.8253 0.2753 0.043 Uiso 1 1 d DG U . . .
H13F H 0.0629 0.8074 0.3564 0.043 Uiso 1 1 d DG U . . .
O14 O 0.3088(2) 0.68405(18) 0.2954(2) 0.0287(9) Uani 1 1 d . . . . .
H14G H 0.3561 0.6976 0.2750 0.043 Uiso 1 1 d R U . . .
H14H H 0.3149 0.6868 0.3507 0.043 Uiso 1 1 d R U . . .
O7 O 0.3577(3) 0.6861(2) 0.4654(3) 0.0397(11) Uani 1 1 d . . . . .
O9 O 0.4820(3) 0.6864(2) 0.5888(3) 0.0420(12) Uani 1 1 d . . . . .
O8 O 0.4524(3) 0.6386(2) 0.7115(3) 0.0480(13) Uani 1 1 d . . . . .
O6 O 0.6632(3) 0.8493(2) 0.4924(3) 0.0465(13) Uani 1 1 d . . . . .
O1 O 0.5300(3) 0.6876(3) 0.4119(3) 0.0541(13) Uani 1 1 d . . . . .
H1A H 0.5453 0.6544 0.4382 0.081 Uiso 0.587(10) 1 d R U P A 2
H1B H 0.5013 0.6745 0.3688 0.081 Uiso 0.587(10) 1 d R U P A 2
O8A O 0.2488(4) 0.6246(4) 0.4887(4) 0.047(2) Uani 0.792(11) 1 d . . P B 2
C3 C 0.5953(4) 0.8264(3) 0.4684(4) 0.0311(14) Uani 1 1 d . . . . .
C7 C 0.3466(4) 0.6343(3) 0.6041(4) 0.0345(15) Uani 1 1 d . . . . .
O4A O 0.4674(6) 0.8330(5) 0.2642(6) 0.041(2) Uani 0.587(10) 1 d . . P A 2
C8 C 0.4314(4) 0.6544(3) 0.6378(4) 0.0336(14) Uani 1 1 d . . . . .
C6 C 0.3144(5) 0.6509(4) 0.5153(4) 0.0466(18) Uani 1 1 d . . . . .
C1 C 0.4798(5) 0.8240(4) 0.3455(4) 0.048(2) Uani 1 1 d . . . . .
C5 C 0.6132(4) 0.8899(3) 0.3296(4) 0.0411(18) Uani 1 1 d . . . . .
H5A H 0.5815 0.9130 0.2861 0.049 Uiso 1 1 calc R U . . .
H5B H 0.6534 0.9148 0.3626 0.049 Uiso 1 1 calc R U . . .
O2 O 0.3798(4) 0.7859(3) 0.5671(4) 0.0833(19) Uani 1 1 d . . . . .
H2A H 0.3824 0.8165 0.6147 0.125 Uiso 0.413(10) 1 d R U P A 1
H2B H 0.3246 0.7654 0.5580 0.125 Uiso 0.413(10) 1 d R U P A 1
C2 C 0.5674(4) 0.8371(3) 0.3768(4) 0.0322(14) Uani 1 1 d . . . . .
C4 C 0.6365(5) 0.8254(4) 0.3096(5) 0.056(2) Uani 1 1 d . . . . .
H4A H 0.6911 0.8104 0.3302 0.067 Uiso 1 1 calc R U . . .
H4B H 0.6193 0.8087 0.2537 0.067 Uiso 1 1 calc R U . . .
C9A C 0.2801(14) 0.6086(14) 0.6721(15) 0.042(4) Uani 0.50(5) 1 d . . P C 1
H9AA H 0.2935 0.6129 0.7333 0.050 Uiso 0.50(5) 1 calc R U P C 1
H9AB H 0.2202 0.6122 0.6580 0.050 Uiso 0.50(5) 1 calc R U P C 1
C11A C 0.1862(15) 0.9509(11) 0.3040(16) 0.047(6) Uani 0.5 1 d . . P D 1
H11A H 0.2188 0.9211 0.2702 0.056 Uiso 0.5 1 calc R U P D 1
H11B H 0.1576 0.9279 0.3497 0.056 Uiso 0.5 1 calc R U P D 1
C10A C 0.3313(14) 0.5655(10) 0.6210(17) 0.042(4) Uani 0.50(5) 1 d . . P C 1
H10A H 0.3026 0.5418 0.5760 0.050 Uiso 0.50(5) 1 calc R U P C 1
H10B H 0.3756 0.5425 0.6510 0.050 Uiso 0.50(5) 1 calc R U P C 1
C17B C 0.394(2) 0.933(2) 0.529(3) 0.087(4) Uani 0.5 1 d . . P E 2
H17A H 0.3397 0.9132 0.5426 0.104 Uiso 0.5 1 calc R U P E 2
H17B H 0.4291 0.9001 0.5034 0.104 Uiso 0.5 1 calc R U P E 2
C16B C 0.3756(13) 0.9843(13) 0.4523(16) 0.073(9) Uani 0.5 1 d . . P E 2
H16A H 0.3608 1.0249 0.4765 0.087 Uiso 0.5 1 calc R U P E 2
H16B H 0.4242 0.9890 0.4142 0.087 Uiso 0.5 1 calc R U P E 2
C18B C 0.4283(15) 0.9475(10) 0.6015(13) 0.087(4) Uani 0.5 1 d . . P E 2
H18A H 0.4618 0.9847 0.5940 0.130 Uiso 0.5 1 calc R U P E 2
H18B H 0.4642 0.9139 0.6209 0.130 Uiso 0.5 1 calc R U P E 2
H18C H 0.3849 0.9551 0.6439 0.130 Uiso 0.5 1 calc R U P E 2
C14B C 0.080(2) 1.0001(17) 0.0921(19) 0.159(13) Uani 0.5 1 d D . P D 2
H14A H 0.0616 0.9587 0.0757 0.239 Uiso 0.5 1 calc R U P D 2
H14B H 0.1027 1.0212 0.0424 0.239 Uiso 0.5 1 calc R U P D 2
H14C H 0.0317 1.0233 0.1137 0.239 Uiso 0.5 1 calc R U P D 2
C12B C 0.1426(16) 1.0157(10) 0.2236(15) 0.081(7) Uani 0.5 1 d . . P D 2
H12A H 0.0850 1.0198 0.2453 0.097 Uiso 0.5 1 calc R U P D 2
H12B H 0.1687 1.0569 0.2233 0.097 Uiso 0.5 1 calc R U P D 2
C13B C 0.142(2) 0.9959(17) 0.157(2) 0.159(13) Uani 0.5 1 d D . P D 2
H13A H 0.1511 0.9513 0.1653 0.191 Uiso 0.5 1 calc R U P D 2
H13B H 0.1935 1.0116 0.1303 0.191 Uiso 0.5 1 calc R U P D 2
V1B V 0.44077(18) 0.74800(17) 0.5047(2) 0.0233(8) Uani 0.587(10) 1 d . . P A 2
V1A V 0.4710(5) 0.7250(3) 0.4766(4) 0.0419(18) Uani 0.413(10) 1 d . . P A 1
O1S O 0.1002(7) 0.5813(6) 0.5525(8) 0.036(3) Uani 0.3333 1 d . . P . .
H1SA H 0.1492 0.5876 0.5311 0.054 Uiso 0.3333 1 d R U P . .
H1SB H 0.1095 0.5616 0.5995 0.054 Uiso 0.3333 1 d R U P . .
O4B O 0.4418(10) 0.8600(8) 0.2908(9) 0.041(2) Uani 0.413(10) 1 d . . P A 1
C10B C 0.3066(16) 0.5776(16) 0.6493(16) 0.054(7) Uani 0.50(5) 1 d . . P C 2
H10C H 0.2680 0.5518 0.6158 0.065 Uiso 0.50(5) 1 calc R U P C 2
H10D H 0.3411 0.5549 0.6910 0.065 Uiso 0.50(5) 1 calc R U P C 2
C9B C 0.2793(13) 0.6392(19) 0.6721(14) 0.054(7) Uani 0.50(5) 1 d . . P C 2
H9BA H 0.2960 0.6551 0.7285 0.065 Uiso 0.50(5) 1 calc R U P C 2
H9BB H 0.2230 0.6519 0.6534 0.065 Uiso 0.50(5) 1 calc R U P C 2
C11B C 0.192(2) 0.9720(10) 0.2801(17) 0.063(9) Uani 0.5 1 d . . P D 2
H11C H 0.2266 0.9456 0.2426 0.075 Uiso 0.5 1 calc R U P D 2
H11D H 0.1524 0.9448 0.3097 0.075 Uiso 0.5 1 calc R U P D 2
C15 C 0.2987(6) 0.9541(3) 0.4040(5) 0.059(2) Uani 1 1 d . . . . .
H15A H 0.2591 0.9226 0.4246 0.071 Uiso 0.5 1 calc R U P E 1
H15B H 0.3402 0.9329 0.3679 0.071 Uiso 0.5 1 calc R U P E 1
H15C H 0.3194 0.9200 0.3681 0.071 Uiso 0.5 1 calc R U P E 2
H15D H 0.2602 0.9365 0.4466 0.071 Uiso 0.5 1 calc R U P E 2
C16A C 0.3434(15) 0.9801(10) 0.4796(16) 0.060(6) Uani 0.5 1 d . . P E 1
H16C H 0.3019 0.9874 0.5251 0.072 Uiso 0.5 1 calc R U P E 1
H16D H 0.3666 1.0206 0.4634 0.072 Uiso 0.5 1 calc R U P E 1
C12A C 0.1209(13) 0.9802(10) 0.2467(14) 0.071(5) Uani 0.5 1 d . . P D 1
H12C H 0.0709 0.9767 0.2832 0.086 Uiso 0.5 1 calc R U P D 1
H12D H 0.1370 1.0240 0.2510 0.086 Uiso 0.5 1 calc R U P D 1
C17A C 0.417(2) 0.940(2) 0.518(3) 0.087(4) Uani 0.5 1 d . . P E 1
H17C H 0.4681 0.9631 0.5317 0.104 Uiso 0.5 1 calc R U P E 1
H17D H 0.4298 0.9021 0.4852 0.104 Uiso 0.5 1 calc R U P E 1
C13A C 0.0841(18) 0.9794(10) 0.1653(16) 0.097(6) Uani 0.5 1 d D . P D 1
H13C H 0.0505 0.9413 0.1663 0.116 Uiso 0.5 1 calc R U P D 1
H13D H 0.1317 0.9702 0.1274 0.116 Uiso 0.5 1 calc R U P D 1
C18A C 0.3565(14) 0.9279(10) 0.5999(14) 0.087(4) Uani 0.5 1 d . . P E 1
H18D H 0.3206 0.9637 0.6083 0.130 Uiso 0.5 1 calc R U P E 1
H18E H 0.3905 0.9213 0.6508 0.130 Uiso 0.5 1 calc R U P E 1
H18F H 0.3220 0.8915 0.5896 0.130 Uiso 0.5 1 calc R U P E 1
C14A C 0.0341(19) 1.0204(13) 0.1150(18) 0.097(6) Uani 0.5 1 d D . P D 1
H14D H -0.0002 1.0459 0.1525 0.145 Uiso 0.5 1 calc R U P D 1
H14E H -0.0019 0.9965 0.0772 0.145 Uiso 0.5 1 calc R U P D 1
H14F H 0.0705 1.0469 0.0809 0.145 Uiso 0.5 1 calc R U P D 1
N1 N 0.2500 1.0000 0.3473(6) 0.054(2) Uani 1 2 d S T P D .
O8B O 0.2235(16) 0.6634(15) 0.5172(17) 0.047(2) Uani 0.208(11) 1 d . . P B 1

loop_
_atom_site_aniso_label
_atom_site_aniso_U_11
_atom_site_aniso_U_22
_atom_site_aniso_U_33
_atom_site_aniso_U_23
_atom_site_aniso_U_13
_atom_site_aniso_U_12
Tb1 0.01710(18) 0.0276(2) 0.01560(18) -0.00319(17) 0.000 0.000
O11 0.021(2) 0.046(3) 0.025(2) -0.010(2) 0.0013(17) -0.0016(19)
O3 0.033(2) 0.048(3) 0.030(2) 0.014(2) -0.0133(19) -0.018(2)
O5 0.034(2) 0.046(3) 0.020(2) 0.0146(19) -0.0085(18) -0.017(2)
O12 0.022(2) 0.051(3) 0.022(2) 0.0042(19) 0.0050(17) 0.008(2)
O13 0.027(2) 0.041(2) 0.0187(19) -0.0026(18) -0.0001(17) 0.0059(19)
O14 0.025(2) 0.041(2) 0.0202(19) 0.0021(18) 0.0002(17) 0.0019(18)
O7 0.040(3) 0.048(3) 0.031(2) 0.013(2) -0.011(2) -0.017(2)
O9 0.032(2) 0.063(3) 0.031(2) 0.030(2) -0.0100(19) -0.020(2)
O8 0.042(3) 0.072(3) 0.030(2) 0.021(2) -0.007(2) -0.024(3)
O6 0.038(3) 0.066(3) 0.035(3) 0.026(2) -0.019(2) -0.027(2)
O1 0.052(3) 0.071(4) 0.039(3) -0.010(3) 0.009(2) -0.002(3)
O8A 0.035(4) 0.066(5) 0.040(4) 0.019(4) -0.012(3) -0.024(3)
C3 0.029(3) 0.036(3) 0.028(3) 0.009(3) -0.009(3) -0.010(3)
C7 0.032(3) 0.049(4) 0.023(3) 0.009(3) -0.001(3) -0.013(3)
O4A 0.043(6) 0.063(7) 0.015(5) 0.015(4) -0.013(4) -0.023(4)
C8 0.032(3) 0.045(4) 0.023(3) 0.010(3) -0.007(3) -0.005(3)
C6 0.042(4) 0.062(5) 0.036(4) 0.016(4) -0.009(3) -0.022(4)
C1 0.048(4) 0.060(5) 0.036(4) 0.021(3) -0.016(3) -0.037(4)
C5 0.040(4) 0.057(4) 0.026(3) 0.021(3) -0.014(3) -0.032(3)
O2 0.085(5) 0.072(4) 0.093(5) 0.001(4) -0.006(4) -0.009(4)
C2 0.036(3) 0.042(4) 0.019(3) 0.010(3) -0.008(3) -0.019(3)
C4 0.066(5) 0.065(5) 0.035(4) 0.001(4) 0.012(4) -0.019(4)
C9A 0.027(6) 0.054(9) 0.046(7) 0.012(7) 0.009(6) -0.010(6)
C11A 0.048(12) 0.041(13) 0.051(13) 0.003(9) -0.020(10) -0.011(9)
C10A 0.027(6) 0.054(9) 0.046(7) 0.012(7) 0.009(6) -0.010(6)
C17B 0.098(12) 0.081(8) 0.082(7) 0.042(6) -0.003(8) 0.000(8)
C16B 0.043(13) 0.098(16) 0.078(17) 0.056(14) -0.032(11) -0.042(13)
C18B 0.098(12) 0.081(8) 0.082(7) 0.042(6) -0.003(8) 0.000(8)
C14B 0.18(3) 0.18(2) 0.122(19) 0.084(18) -0.104(19) -0.10(2)
C12B 0.110(18) 0.058(13) 0.076(16) 0.005(11) -0.022(13) -0.047(13)
C13B 0.18(3) 0.18(2) 0.122(19) 0.084(18) -0.104(19) -0.10(2)
V1B 0.0205(11) 0.0305(13) 0.0189(12) 0.0073(11) -0.0024(9) -0.0071(10)
V1A 0.050(3) 0.044(3) 0.031(2) 0.013(2) -0.014(2) -0.023(2)
O1S 0.021(6) 0.039(7) 0.047(8) 0.010(6) 0.015(6) 0.002(6)
O4B 0.043(6) 0.063(7) 0.015(5) 0.015(4) -0.013(4) -0.023(4)
C10B 0.035(7) 0.095(17) 0.032(7) 0.027(10) 0.008(6) -0.026(10)
C9B 0.035(7) 0.095(17) 0.032(7) 0.027(10) 0.008(6) -0.026(10)
C11B 0.092(17) 0.041(15) 0.056(16) -0.029(12) 0.042(14) -0.040(14)
C15 0.076(6) 0.041(4) 0.061(5) 0.009(4) 0.004(5) -0.020(4)
C16A 0.059(15) 0.042(11) 0.079(16) 0.010(10) 0.013(11) -0.003(10)
C12A 0.064(12) 0.070(13) 0.080(14) 0.012(12) -0.040(12) -0.001(10)
C17A 0.098(12) 0.081(8) 0.082(7) 0.042(6) -0.003(8) 0.000(8)
C13A 0.118(17) 0.071(10) 0.100(14) -0.023(9) -0.037(12) -0.007(9)
C18A 0.098(12) 0.081(8) 0.082(7) 0.042(6) -0.003(8) 0.000(8)
C14A 0.118(17) 0.071(10) 0.100(14) -0.023(9) -0.037(12) -0.007(9)
N1 0.049(5) 0.066(6) 0.048(5) 0.000 0.000 -0.020(5)
O8B 0.035(4) 0.066(5) 0.040(4) 0.019(4) -0.012(3) -0.024(3)

loop_
_atom_type_symbol
_atom_type_description
_atom_type_scat_dispersion_real
_atom_type_scat_dispersion_imag
_atom_type_scat_source
C C 0.0033 0.0016 'International Tables Vol C Tables 4.2.6.8 and 6.1.1.4'
H H 0.0000 0.0000 'International Tables Vol C Tables 4.2.6.8 and 6.1.1.4'
N N 0.0061 0.0033 'International Tables Vol C Tables 4.2.6.8 and 6.1.1.4'
O O 0.0106 0.0060 'International Tables Vol C Tables 4.2.6.8 and 6.1.1.4'
Tb Tb -0.1723 4.1537 'International Tables Vol C Tables 4.2.6.8 and 6.1.1.4'
V V 0.3005 0.5294 'International Tables Vol C Tables 4.2.6.8 and 6.1.1.4'

loop_
_geom_angle_atom_site_label_1
_geom_angle_atom_site_label_2
_geom_angle_atom_site_label_3
_geom_angle
_geom_angle_site_symmetry_1
_geom_angle_site_symmetry_3
_geom_angle_publ_flag
O11 Tb1 O11 137.85(19) . 4_565 ?
O11 Tb1 O12 78.94(14) 4_565 . ?
O11 Tb1 O12 115.08(16) . . ?
O11 Tb1 O12 115.08(16) 4_565 4_565 ?
O11 Tb1 O12 78.94(14) . 4_565 ?
O11 Tb1 O13 145.26(13) . 4_565 ?
O11 Tb1 O13 145.26(13) 4_565 . ?
O11 Tb1 O13 73.91(14) 4_565 4_565 ?
O11 Tb1 O13 73.91(14) . . ?
O11 Tb1 O14 71.61(14) . 4_565 ?
O11 Tb1 O14 77.17(14) . . ?
O11 Tb1 O14 71.61(14) 4_565 . ?
O11 Tb1 O14 77.17(14) 4_565 4_565 ?
O12 Tb1 O12 142.35(19) . 4_565 ?
O12 Tb1 O14 70.74(14) . 4_565 ?
O12 Tb1 O14 70.74(14) 4_565 . ?
O12 Tb1 O14 144.32(13) . . ?
O12 Tb1 O14 144.32(13) 4_565 4_565 ?
O13 Tb1 O12 72.49(13) 4_565 4_565 ?
O13 Tb1 O12 72.49(13) . . ?
O13 Tb1 O12 79.18(15) . 4_565 ?
O13 Tb1 O12 79.17(15) 4_565 . ?
O13 Tb1 O13 81.6(2) 4_565 . ?
O13 Tb1 O14 141.52(13) . . ?
O13 Tb1 O14 110.44(14) . 4_565 ?
O13 Tb1 O14 110.44(14) 4_565 . ?
O13 Tb1 O14 141.52(13) 4_565 4_565 ?
O14 Tb1 O14 83.25(19) 4_565 . ?
Tb1 O11 H11E 125.4 . . ?
Tb1 O11 H11F 124.9 . . ?
H11E O11 H11F 104.5 . . ?
C1 O3 V1B 132.6(4) . . ?
C1 O3 V1A 120.0(5) . . ?
C3 O5 V1B 132.7(4) . . ?
C3 O5 V1A 122.1(4) . . ?
Tb1 O12 H12E 126.4 . . ?
Tb1 O12 H12F 126.8 . . ?
H12E O12 H12F 104.6 . . ?
Tb1 O13 H13E 125.3 . . ?
Tb1 O13 H13F 125.4 . . ?
H13E O13 H13F 104.5 . . ?
Tb1 O14 H14G 109.9 . . ?
Tb1 O14 H14H 109.7 . . ?
H14G O14 H14H 104.1 . . ?
C6 O7 V1B 124.7(4) . . ?
C6 O7 V1A 132.8(4) . . ?
C8 O9 V1B 122.5(4) . . ?
C8 O9 V1A 134.1(4) . . ?
H1A O1 H1B 104.5 . . ?
V1B O1 H1A 109.3 . . ?
V1B O1 H1B 109.5 . . ?
O5 C3 C2 120.2(5) . . ?
O6 C3 O5 121.2(5) . . ?
O6 C3 C2 118.6(5) . . ?
C8 C7 C6 123.3(5) . . ?
C8 C7 C9A 117.5(8) . . ?
C8 C7 C10A 111.3(8) . . ?
C8 C7 C10B 115.9(8) . . ?
C6 C7 C9A 117.5(8) . . ?
C6 C7 C10A 109.4(9) . . ?
C6 C7 C10B 117.5(8) . . ?
C10A C7 C9A 56.1(9) . . ?
C9B C7 C8 111.8(10) . . ?
C9B C7 C6 112.5(9) . . ?
C9B C7 C10B 56.3(10) . . ?
O9 C8 C7 120.0(5) . . ?
O8 C8 O9 121.2(6) . . ?
O8 C8 C7 118.7(5) . . ?
O7 C6 C7 120.6(6) . . ?
O7 C6 O8B 115.5(11) . . ?
O8A C6 O7 120.8(6) . . ?
O8A C6 C7 118.2(6) . . ?
O8B C6 C7 110.9(11) . . ?
O3 C1 C2 120.2(5) . . ?
O4A C1 O3 122.7(7) . . ?
O4A C1 C2 115.5(7) . . ?
O4B C1 O3 112.3(9) . . ?
O4B C1 C2 122.1(8) . . ?
H5A C5 H5B 114.7 . . ?
C2 C5 H5A 117.6 . . ?
C2 C5 H5B 117.6 . . ?
C4 C5 H5A 117.6 . . ?
C4 C5 H5B 117.6 . . ?
C4 C5 C2 61.5(5) . . ?
H2A O2 H2B 116.0 . . ?
V1A O2 H2A 140.7 . . ?
V1A O2 H2B 101.9 . . ?
C3 C2 C5 115.2(5) . . ?
C3 C2 C4 114.0(6) . . ?
C1 C2 C3 123.3(5) . . ?
C1 C2 C5 115.0(5) . . ?
C1 C2 C4 114.2(6) . . ?
C5 C2 C4 57.2(4) . . ?
C5 C4 C2 61.3(5) . . ?
C5 C4 H4A 117.6 . . ?
C5 C4 H4B 117.6 . . ?
C2 C4 H4A 117.6 . . ?
C2 C4 H4B 117.6 . . ?
H4A C4 H4B 114.7 . . ?
C7 C9A H9AA 117.8 . . ?
C7 C9A H9AB 117.8 . . ?
H9AA C9A H9AB 115.0 . . ?
C10A C9A C7 59.5(17) . . ?
C10A C9A H9AA 117.8 . . ?
C10A C9A H9AB 117.8 . . ?
H11A C11A H11B 107.7 . . ?
C12A C11A H11A 108.8 . . ?
C12A C11A H11B 108.8 . . ?
C12A C11A N1 113.9(17) . . ?
N1 C11A H11A 108.8 . . ?
N1 C11A H11B 108.8 . . ?
C7 C10A H10A 117.3 . . ?
C7 C10A H10B 117.3 . . ?
C9A C10A C7 64.4(14) . . ?
C9A C10A H10A 117.3 . . ?
C9A C10A H10B 117.3 . . ?
H10A C10A H10B 114.4 . . ?
H17A C17B H17B 106.6 . . ?
C16B C17B H17A 106.8 . . ?
C16B C17B H17B 106.8 . . ?
C18B C17B H17A 106.8 . . ?
C18B C17B H17B 106.8 . . ?
C18B C17B C16B 122(3) . . ?
C17B C16B H16A 111.5 . . ?
C17B C16B H16B 111.5 . . ?
H16A C16B H16B 109.3 . . ?
C15 C16B C17B 101.6(19) . . ?
C15 C16B H16A 111.5 . . ?
C15 C16B H16B 111.5 . . ?
C17B C18B H18A 109.5 . . ?
C17B C18B H18B 109.5 . . ?
C17B C18B H18C 109.5 . . ?
H18A C18B H18B 109.5 . . ?
H18A C18B H18C 109.5 . . ?
H18B C18B H18C 109.5 . . ?
H14A C14B H14B 109.5 . . ?
H14A C14B H14C 109.5 . . ?
H14B C14B H14C 109.5 . . ?
C13B C14B H14A 109.5 . . ?
C13B C14B H14B 109.5 . . ?
C13B C14B H14C 109.5 . . ?
H12A C12B H12B 108.5 . . ?
C13B C12B H12A 110.2 . . ?
C13B C12B H12B 110.2 . . ?
C13B C12B C11B 108(3) . . ?
C11B C12B H12A 110.2 . . ?
C11B C12B H12B 110.2 . . ?
C14B C13B H13A 104.9 . . ?
C14B C13B H13B 104.9 . . ?
C12B C13B C14B 130(4) . . ?
C12B C13B H13A 104.8 . . ?
C12B C13B H13B 104.9 . . ?
H13A C13B H13B 105.8 . . ?
O3 V1B O1 79.1(2) . . ?
O5 V1B O3 87.63(18) . . ?
O5 V1B O1 80.1(2) . . ?
O7 V1B O3 89.52(19) . . ?
O7 V1B O5 161.1(3) . . ?
O7 V1B O9 88.5(2) . . ?
O7 V1B O1 81.0(3) . . ?
O9 V1B O3 159.8(3) . . ?
O9 V1B O5 87.80(18) . . ?
O9 V1B O1 80.7(2) . . ?
O2 V1B O3 102.1(3) . . ?
O2 V1B O5 101.6(3) . . ?
O2 V1B O7 97.3(3) . . ?
O2 V1B O9 98.1(3) . . ?
O2 V1B O1 177.9(3) . . ?
O3 V1A O2 77.0(4) . . ?
O5 V1A O3 84.2(2) . . ?
O5 V1A O2 77.3(3) . . ?
O7 V1A O3 86.6(3) . . ?
O7 V1A O5 151.8(6) . . ?
O7 V1A O2 74.7(4) . . ?
O9 V1A O3 153.0(6) . . ?
O9 V1A O5 87.4(2) . . ?
O9 V1A O7 88.8(2) . . ?
O9 V1A O2 76.2(4) . . ?
O1 V1A O3 99.5(3) . . ?
O1 V1A O5 102.5(4) . . ?
O1 V1A O7 105.3(4) . . ?
O1 V1A O9 107.4(5) . . ?
O1 V1A O2 176.5(3) . . ?
H1SA O1S H1SB 104.5 . . ?
C7 C10B H10C 117.7 . . ?
C7 C10B H10D 117.7 . . ?
H10C C10B H10D 114.8 . . ?
C9B C10B C7 60.6(15) . . ?
C9B C10B H10C 117.7 . . ?
C9B C10B H10D 117.7 . . ?
C7 C9B H9BA 117.4 . . ?
C7 C9B H9BB 117.4 . . ?
C10B C9B C7 63.2(14) . . ?
C10B C9B H9BA 117.4 . . ?
C10B C9B H9BB 117.4 . . ?
H9BA C9B H9BB 114.5 . . ?
C12B C11B H11C 107.8 . . ?
C12B C11B H11D 107.8 . . ?
C12B C11B N1 118.0(16) . . ?
H11C C11B H11D 107.2 . . ?
N1 C11B H11C 107.8 . . ?
N1 C11B H11D 107.8 . . ?
C16B C15 H15C 108.9 . . ?
C16B C15 H15D 108.9 . . ?
H15A C15 H15B 107.3 . . ?
H15C C15 H15D 107.7 . . ?
C16A C15 H15A 108.0 . . ?
C16A C15 H15B 108.0 . . ?
C16A C15 N1 117.0(11) . . ?
N1 C15 C16B 113.6(10) . . ?
N1 C15 H15A 108.0 . . ?
N1 C15 H15B 108.0 . . ?
N1 C15 H15C 108.9 . . ?
N1 C15 H15D 108.9 . . ?
C15 C16A H16C 108.1 . . ?
C15 C16A H16D 108.1 . . ?
C15 C16A C17A 117(2) . . ?
H16C C16A H16D 107.3 . . ?
C17A C16A H16C 108.1 . . ?
C17A C16A H16D 108.1 . . ?
C11A C12A H12C 100.6 . . ?
C11A C12A H12D 100.6 . . ?
H12C C12A H12D 104.3 . . ?
C13A C12A C11A 145(2) . . ?
C13A C12A H12C 100.6 . . ?
C13A C12A H12D 100.6 . . ?
C16A C17A H17C 114.2 . . ?
C16A C17A H17D 114.2 . . ?
C16A C17A C18A 87(2) . . ?
H17C C17A H17D 111.3 . . ?
C18A C17A H17C 114.2 . . ?
C18A C17A H17D 114.2 . . ?
C12A C13A H13C 103.0 . . ?
C12A C13A H13D 103.0 . . ?
C12A C13A C14A 137(2) . . ?
H13C C13A H13D 105.1 . . ?
C14A C13A H13C 103.0 . . ?
C14A C13A H13D 103.0 . . ?
C17A C18A H18D 109.5 . . ?
C17A C18A H18E 109.5 . . ?
C17A C18A H18F 109.5 . . ?
H18D C18A H18E 109.5 . . ?
H18D C18A H18F 109.5 . . ?
H18E C18A H18F 109.5 . . ?
C13A C14A H14D 109.5 . . ?
C13A C14A H14E 109.5 . . ?
C13A C14A H14F 109.5 . . ?
H14D C14A H14E 109.5 . . ?
H14D C14A H14F 109.5 . . ?
H14E C14A H14F 109.5 . . ?
C11A N1 C11A 130.7(18) . 2_575 ?
C11B N1 C11B 92.8(17) . 2_575 ?
C11B N1 C15 116.4(10) 2_575 2_575 ?
C11B N1 C15 110.4(12) . 2_575 ?
C11B N1 C15 110.4(12) 2_575 . ?
C11B N1 C15 116.5(10) . . ?
C15 N1 C11A 110.2(11) 2_575 . ?
C15 N1 C11A 97.8(9) . . ?
C15 N1 C11A 97.8(9) 2_575 2_575 ?
C15 N1 C11A 110.2(11) . 2_575 ?
C15 N1 C15 109.8(9) 2_575 . ?

loop_
_geom_bond_atom_site_label_1
_geom_bond_atom_site_label_2
_geom_bond_distance
_geom_bond_site_symmetry_2
_geom_bond_publ_flag
Tb1 O11 2.349(4) . ?
Tb1 O11 2.349(4) 4_565 ?
Tb1 O12 2.363(4) 4_565 ?
Tb1 O12 2.363(4) . ?
Tb1 O13 2.357(4) 4_565 ?
Tb1 O13 2.357(4) . ?
Tb1 O14 2.365(4) 4_565 ?
Tb1 O14 2.365(4) . ?
O11 H11E 0.8505 . ?
O11 H11F 0.8493 . ?
O3 C1 1.291(7) . ?
O3 V1B 1.976(4) . ?
O3 V1A 2.059(6) . ?
O5 C3 1.290(7) . ?
O5 V1B 1.975(4) . ?
O5 V1A 2.021(5) . ?
O12 H12E 0.8490 . ?
O12 H12F 0.8505 . ?
O13 H13E 0.8504 . ?
O13 H13F 0.8509 . ?
O14 H14G 0.8590 . ?
O14 H14H 0.8597 . ?
O7 C6 1.273(7) . ?
O7 V1B 1.954(5) . ?
O7 V1A 1.974(6) . ?
O9 C8 1.291(7) . ?
O9 V1B 1.956(5) . ?
O9 V1A 1.923(5) . ?
O8 C8 1.231(7) . ?
O6 C3 1.231(7) . ?
O1 H1A 0.8497 . ?
O1 H1B 0.8500 . ?
O1 V1B 2.382(7) . ?
O1 V1A 1.579(12) . ?
O8A C6 1.246(8) . ?
C3 C2 1.495(8) . ?
C7 C8 1.494(8) . ?
C7 C6 1.502(9) . ?
C7 C9A 1.58(3) . ?
C7 C10A 1.51(2) . ?
C7 C10B 1.53(2) . ?
C7 C9B 1.49(3) . ?
O4A C1 1.282(11) . ?
C6 O8B 1.46(3) . ?
C1 C2 1.487(8) . ?
C1 O4B 1.288(16) . ?
C5 H5A 0.9700 . ?
C5 H5B 0.9700 . ?
C5 C2 1.521(8) . ?
C5 C4 1.457(10) . ?
O2 H2A 0.9838 . ?
O2 H2B 0.9830 . ?
O2 V1B 1.581(9) . ?
O2 V1A 2.385(13) . ?
C2 C4 1.523(9) . ?
C4 H4A 0.9700 . ?
C4 H4B 0.9700 . ?
C9A H9AA 0.9700 . ?
C9A H9AB 0.9700 . ?
C9A C10A 1.45(3) . ?
C11A H11A 0.9700 . ?
C11A H11B 0.9700 . ?
C11A C12A 1.49(3) . ?
C11A N1 1.60(2) . ?
C10A H10A 0.9700 . ?
C10A H10B 0.9700 . ?
C17B H17A 0.9700 . ?
C17B H17B 0.9700 . ?
C17B C16B 1.64(4) . ?
C17B C18B 1.28(5) . ?
C16B H16A 0.9700 . ?
C16B H16B 0.9700 . ?
C16B C15 1.56(2) . ?
C18B H18A 0.9600 . ?
C18B H18B 0.9600 . ?
C18B H18C 0.9600 . ?
C14B H14A 0.9600 . ?
C14B H14B 0.9600 . ?
C14B H14C 0.9600 . ?
C14B C13B 1.41(2) . ?
C12B H12A 0.9700 . ?
C12B H12B 0.9700 . ?
C12B C13B 1.11(4) . ?
C12B C11B 1.50(4) . ?
C13B H13A 0.9700 . ?
C13B H13B 0.9700 . ?
O1S H1SA 0.8500 . ?
O1S H1SB 0.8499 . ?
C10B H10C 0.9700 . ?
C10B H10D 0.9700 . ?
C10B C9B 1.43(3) . ?
C9B H9BA 0.9700 . ?
C9B H9BB 0.9700 . ?
C11B H11C 0.9700 . ?
C11B H11D 0.9700 . ?
C11B N1 1.50(3) . ?
C15 H15A 0.9700 . ?
C15 H15B 0.9700 . ?
C15 H15C 0.9700 . ?
C15 H15D 0.9700 . ?
C15 C16A 1.47(3) . ?
C15 N1 1.520(9) . ?
C16A H16C 0.9700 . ?
C16A H16D 0.9700 . ?
C16A C17A 1.56(5) . ?
C12A H12C 0.9700 . ?
C12A H12D 0.9700 . ?
C12A C13A 1.38(3) . ?
C17A H17C 0.9700 . ?
C17A H17D 0.9700 . ?
C17A C18A 1.60(4) . ?
C13A H13C 0.9700 . ?
C13A H13D 0.9700 . ?
C13A C14A 1.41(2) . ?
C18A H18D 0.9600 . ?
C18A H18E 0.9600 . ?
C18A H18F 0.9600 . ?
C14A H14D 0.9600 . ?
C14A H14E 0.9600 . ?
C14A H14F 0.9600 . ?
N1 C11A 1.60(2) 2_575 ?
N1 C11B 1.50(3) 2_575 ?
N1 C15 1.520(9) 2_575 ?

loop_
_geom_torsion_atom_site_label_1
_geom_torsion_atom_site_label_2
_geom_torsion_atom_site_label_3
_geom_torsion_atom_site_label_4
_geom_torsion
_geom_torsion_site_symmetry_1
_geom_torsion_site_symmetry_2
_geom_torsion_site_symmetry_3
_geom_torsion_site_symmetry_4
_geom_torsion_publ_flag
O3 C1 C2 C3 -10.7(11) . . . . ?
O3 C1 C2 C5 -161.0(7) . . . . ?
O3 C1 C2 C4 135.5(7) . . . . ?
O5 C3 C2 C1 14.2(10) . . . . ?
O5 C3 C2 C5 164.5(6) . . . . ?
O5 C3 C2 C4 -132.0(6) . . . . ?
O6 C3 C2 C1 -166.5(7) . . . . ?
O6 C3 C2 C5 -16.3(9) . . . . ?
O6 C3 C2 C4 47.3(9) . . . . ?
C3 C2 C4 C5 -105.5(6) . . . . ?
O4A C1 C2 C3 -176.9(8) . . . . ?
O4A C1 C2 C5 32.8(11) . . . . ?
O4A C1 C2 C4 -30.8(11) . . . . ?
C8 C7 C6 O7 -3.3(11) . . . . ?
C8 C7 C6 O8A 169.8(8) . . . . ?
C8 C7 C6 O8B -142.9(15) . . . . ?
C8 C7 C9A C10A -98.2(11) . . . . ?
C8 C7 C10A C9A 109.6(10) . . . . ?
C8 C7 C10B C9B 99.9(13) . . . . ?
C8 C7 C9B C10B -107.4(12) . . . . ?
C6 C7 C8 O9 -1.8(10) . . . . ?
C6 C7 C8 O8 179.9(7) . . . . ?
C6 C7 C9A C10A 95.8(12) . . . . ?
C6 C7 C10A C9A -110.7(11) . . . . ?
C6 C7 C10B C9B -99.8(13) . . . . ?
C6 C7 C9B C10B 109.0(12) . . . . ?
C1 C2 C4 C5 105.2(6) . . . . ?
C4 C5 C2 C3 103.4(7) . . . . ?
C4 C5 C2 C1 -103.8(7) . . . . ?
C9A C7 C8 O9 -166.9(12) . . . . ?
C9A C7 C8 O8 14.7(14) . . . . ?
C9A C7 C6 O7 161.9(13) . . . . ?
C9A C7 C6 O8B 22.2(19) . . . . ?
C11A C12A C13A C14A -162(3) . . . . ?
C10A C7 C8 O9 131.2(13) . . . . ?
C10A C7 C8 O8 -47.1(15) . . . . ?
C10A C7 C6 O7 -137.0(13) . . . . ?
C10A C7 C6 O8B 83.4(18) . . . . ?
C17B C16B C15 N1 162.1(19) . . . . ?
C16B C15 N1 C11B 58.9(16) . . . 2_575 ?
C16B C15 N1 C11B 163.0(16) . . . . ?
C16B C15 N1 C15 -70.7(12) . . . 2_575 ?
C18B C17B C16B C15 -153(3) . . . . ?
C12B C11B N1 C11B -66.2(16) . . . 2_575 ?
C12B C11B N1 C15 179.3(16) . . . . ?
C12B C11B N1 C15 53(2) . . . 2_575 ?
C13B C12B C11B N1 141(2) . . . . ?
V1B O3 C1 O4A 156.6(7) . . . . ?
V1B O3 C1 C2 -8.6(11) . . . . ?
V1B O5 C3 O6 -178.0(5) . . . . ?
V1B O5 C3 C2 1.2(10) . . . . ?
V1B O7 C6 O8A 161.6(7) . . . . ?
V1B O7 C6 C7 -25.5(10) . . . . ?
V1B O9 C8 O8 -147.2(6) . . . . ?
V1B O9 C8 C7 34.5(9) . . . . ?
V1A O3 C1 C2 -32.7(9) . . . . ?
V1A O3 C1 O4B 172.8(8) . . . . ?
V1A O5 C3 O6 -151.7(6) . . . . ?
V1A O5 C3 C2 27.5(9) . . . . ?
V1A O7 C6 C7 3.4(12) . . . . ?
V1A O7 C6 O8B 141.2(15) . . . . ?
V1A O9 C8 O8 -174.3(6) . . . . ?
V1A O9 C8 C7 7.4(11) . . . . ?
O4B C1 C2 C3 141.4(11) . . . . ?
O4B C1 C2 C5 -8.9(13) . . . . ?
O4B C1 C2 C4 -72.5(12) . . . . ?
C10B C7 C8 O9 157.2(18) . . . . ?
C10B C7 C8 O8 -21.1(19) . . . . ?
C10B C7 C6 O7 -162.0(18) . . . . ?
C10B C7 C6 O8A 11(2) . . . . ?
C9B C7 C8 O9 -140.9(17) . . . . ?
C9B C7 C8 O8 40.8(18) . . . . ?
C9B C7 C6 O7 135.6(17) . . . . ?
C9B C7 C6 O8A -51.4(19) . . . . ?
C11B C12B C13B C14B 149(3) . . . . ?
C15 C16A C17A C18A -110(2) . . . . ?
C16A C15 N1 C11A 63.4(15) . . . 2_575 ?
C16A C15 N1 C11A -157.9(14) . . . . ?
C16A C15 N1 C15 -43.1(10) . . . 2_575 ?
C12A C11A N1 C11A -59.4(17) . . . 2_575 ?
C12A C11A N1 C15 175.4(18) . . . . ?
C12A C11A N1 C15 61(2) . . . 2_575 ?
N1 C11A C12A C13A 128(4) . . . . ?
N1 C15 C16A C17A -159.4(15) . . . . ?
